data_1575253
loop_
_publ_author_name
'Chen, Zhongwei'
'Wu, Jin'
'Deng, Zeyu'
'Chen, Congcong'
'Feng, Jianning'
'Ma, Baixu'
'Tao, Lizhi'
'Mao, Lingling'
'Lu, Haipeng'

_publ_section_title
;
 Topochemical photocycloaddition in two-dimensional lead-halide
 coordination polymers with tunable phosphorescence.
;
_journal_issue 35
_journal_name_full 'Chemical science'
_journal_page_first 16004
_journal_page_last 16015
_journal_paper_doi 10.1039/d5sc04306a
_journal_volume 16
_journal_year 2025
_chemical_formula_moiety '0.5(C24 I4 N4 Pb2)'
_chemical_formula_sum 'C12 I2 N2 Pb'
_chemical_formula_weight 633.13
_space_group_crystal_system orthorhombic
_space_group_IT_number 26
_space_group_name_Hall 'P 2c -2'
_space_group_name_H-M_alt 'P m c 21'
_atom_sites_solution_primary iterative
_audit_creation_date 2024-12-03
_audit_creation_method
;
Olex2 1.5
(compiled 2024.02.16 svn.r378c4104 for OlexSys, GUI svn.r6928)
;
_audit_update_record
;
2024-12-03 deposited with the CCDC.	2025-07-29 downloaded from the CCDC.
;
_cell_angle_alpha 90
_cell_angle_beta 90
_cell_angle_gamma 90
_cell_formula_units_Z 2
_cell_length_a 4.3660(3)
_cell_length_b 9.7804(4)
_cell_length_c 18.0733(8)
_cell_measurement_reflns_used 5240
_cell_measurement_temperature 99.97(10)
_cell_measurement_theta_max 28.1740
_cell_measurement_theta_min 2.0880
_cell_volume 771.75(7)
_computing_cell_refinement 'CrysAlisPro 1.171.43.90 (Rigaku OD, 2023)'
_computing_data_collection 'CrysAlisPro 1.171.43.90 (Rigaku OD, 2023)'
_computing_data_reduction 'CrysAlisPro 1.171.43.90 (Rigaku OD, 2023)'
_computing_molecular_graphics 'Olex2 1.5 (Dolomanov et al., 2009)'
_computing_publication_material 'Olex2 1.5 (Dolomanov et al., 2009)'
_computing_structure_refinement 'SHELXL 2019/3 (Sheldrick, 2015)'
_computing_structure_solution
;
Superflip (Palatinus & Chapuis, 2007;Palatinus & van der Lee, 2008;
Palatinus et al., 2012)
;
_diffrn_ambient_environment N~2~
_diffrn_ambient_temperature 100.15
_diffrn_detector 'CCD plate'
_diffrn_detector_area_resol_mean 10.3577
_diffrn_detector_type Atlas
_diffrn_measured_fraction_theta_full 0.999
_diffrn_measured_fraction_theta_max 0.999
_diffrn_measurement_details
;
List of Runs (angles in degrees, time in seconds):

  # Type    Start    End  Width  t~exp~   \w     \q     \k     \f   Frames
#--------------------------------------------------------------------------
  1  \w    -11.00  94.00   1.00   11.50    --   15.85  57.00 150.00  105
  2  \w     -5.00  93.00   1.00   11.50    --   15.85  57.00 -90.00   98
  3  \w    -13.00  92.00   1.00   11.50    --   15.85  37.00  60.00  105
  4  \w    -36.00  52.00   1.00   11.50    --   15.85 -77.00 -90.00   88
  5  \w    -33.00  52.00   1.00   11.50    --   15.85 -77.00   0.00   85
  6  \w    -42.00  52.00   1.00   11.50    --   15.85 -77.00 120.00   94
;
_diffrn_measurement_device 'four-circle diffractometer'
_diffrn_measurement_device_type 'SuperNova, Dual, Cu at home/near, Atlas'
_diffrn_measurement_method '\w scans'
_diffrn_orient_matrix_type 'CrysAlisPro convention (1999,Acta A55,543-557)'
_diffrn_orient_matrix_UB_11 0.1502375000
_diffrn_orient_matrix_UB_12 -0.0213777000
_diffrn_orient_matrix_UB_13 0.0091953000
_diffrn_orient_matrix_UB_21 -0.0602368000
_diffrn_orient_matrix_UB_22 -0.0615272000
_diffrn_orient_matrix_UB_23 0.0149998000
_diffrn_orient_matrix_UB_31 0.0137463000
_diffrn_orient_matrix_UB_32 -0.0319062000
_diffrn_orient_matrix_UB_33 -0.0350806000
_diffrn_radiation_monochromator mirror
_diffrn_radiation_probe x-ray
_diffrn_radiation_type MoK\a
_diffrn_radiation_wavelength 0.710
_diffrn_reflns_av_R_equivalents 0.0606
_diffrn_reflns_av_unetI/netI 0.0397
_diffrn_reflns_Laue_measured_fraction_full 0.999
_diffrn_reflns_Laue_measured_fraction_max 0.999
_diffrn_reflns_limit_h_max 5
_diffrn_reflns_limit_h_min -5
_diffrn_reflns_limit_k_max 12
_diffrn_reflns_limit_k_min -12
_diffrn_reflns_limit_l_max 22
_diffrn_reflns_limit_l_min -22
_diffrn_reflns_number 9852
_diffrn_reflns_point_group_measured_fraction_full 0.999
_diffrn_reflns_point_group_measured_fraction_max 0.999
_diffrn_reflns_theta_full 25.214
_diffrn_reflns_theta_max 26.698
_diffrn_reflns_theta_min 2.251
_diffrn_source 'micro-focus sealed X-ray tube'
_diffrn_source_type 'SuperNova (Mo) X-ray Source'
_diffrn_standards_number 0
_exptl_absorpt_coefficient_mu 14.909
_exptl_absorpt_correction_T_max 1.00000
_exptl_absorpt_correction_T_min 0.28092
_exptl_absorpt_correction_type multi-scan
_exptl_absorpt_process_details
;
CrysAlisPro 1.171.43.90 (Rigaku Oxford Diffraction, 2023)
Empirical absorption correction using spherical harmonics,
implemented in SCALE3 ABSPACK scaling algorithm.
;
_exptl_crystal_colour 'light yellow'
_exptl_crystal_density_diffrn 2.699
_exptl_crystal_description block
_exptl_crystal_F_000 542
_exptl_crystal_size_max 0.16
_exptl_crystal_size_mid 0.05
_exptl_crystal_size_min 0.04
_refine_diff_density_max 1.170
_refine_diff_density_min -2.320
_refine_diff_density_rms 0.216
_refine_ls_abs_structure_details
;
 Refined as an inversion twin.
;
_refine_ls_abs_structure_Flack 0.44(2)
_refine_ls_extinction_method none
_refine_ls_goodness_of_fit_ref 1.218
_refine_ls_hydrogen_treatment undef
_refine_ls_matrix_type full
_refine_ls_number_parameters 153
_refine_ls_number_reflns 1873
_refine_ls_number_restraints 257
_refine_ls_restrained_S_all 1.144
_refine_ls_R_factor_all 0.0510
_refine_ls_R_factor_gt 0.0475
_refine_ls_shift/su_max 0.001
_refine_ls_shift/su_mean 0.000
_refine_ls_structure_factor_coef Fsqd
_refine_ls_weighting_details 'w=1/[\s^2^(Fo^2^)+(0.0352P)^2^+7.9567P] where P=(Fo^2^+2Fc^2^)/3'
_refine_ls_weighting_scheme calc
_refine_ls_wR_factor_gt 0.1089
_refine_ls_wR_factor_ref 0.1114
_reflns_Friedel_coverage 0.935
_reflns_Friedel_fraction_full 0.999
_reflns_Friedel_fraction_max 0.999
_reflns_number_gt 1776
_reflns_number_total 1873
_reflns_threshold_expression 'I > 2\s(I)'
_cod_data_source_file d5sc04306a2.cif
_cod_data_source_block czw-0507-pbicn-24bpe
_cod_depositor_comments 'Adding full bibliography for 1575246--1575255.cif.'
_cod_original_cell_volume 771.75(6)
_cod_database_code 1575253
_shelx_shelxl_version_number 2018/3
_chemical_oxdiff_formula 'C N Pb I'
_shelx_space_group_comment
;
The symmetry employed for this shelxl refinement is uniquely defined
by the following loop, which should always be used as a source of
symmetry information in preference to the above space-group names.
They are only intended as comments.
;
_shelx_estimated_absorpt_t_max 0.587
_shelx_estimated_absorpt_t_min 0.199
_diffrn_oxdiff_digest_frames
;
01434622160f60191ab6a862269fc13df20002749da
;
_reflns_odcompleteness_completeness 99.91
_reflns_odcompleteness_iscentric 1
_reflns_odcompleteness_theta 27.04
_olex2_refinement_description
;
1. Twinned data refinement
 Scales: 0.55932
 0.44068
2. Restrained distances
 C8-C15 = C15-C5
 1.4 with sigma of 0.02
 C5A-C2A
 1.4 with sigma of 0.1
 C2A-N1 = N1-C2
 1.6 with sigma of 0.1
 C2AA_$1-C1AA_$1
 1.5 with sigma of 0.1
 C8-C5
 2.598 with sigma of 0.04
 C8-C0AA \\sim C8-C15
 with sigma of 0.02
 C8-C15 \\sim C5-C15
 with sigma of 0.02
 C5-C15 \\sim C5-C2
 with sigma of 0.02
 C3AA-C2AA \\sim C2AA-C2AA_$2 \\sim C3AA_$2-C2AA_$2 \\sim C3AA-C3AA_$2
 with sigma of 0.02
3. Restrained planarity
 C0AA, C8, C15, C5, C2
 with sigma of 0.1
 N2, C6, C16, C1AA, C3, C1
 with sigma of 0.1
4. Rigid bond restraints
 N2, C6
 with sigma for 1-2 distances of 0.01 and sigma for 1-3 distances of 0.02
5. Uiso/Uaniso restraints and constraints
C0AA \\sim C8 \\sim C15 \\sim C5 \\sim C2 \\sim N1 \\sim C8A \\sim C15A \\sim
C5A \\sim C2A: within 2A with sigma of 0.01 and sigma for terminal atoms of
0.02 within 2A
Uanis(C3) \\sim Ueq, Uanis(C1AA) \\sim Ueq: with sigma of 0.001 and sigma for
terminal atoms of 0.002
Uanis(C1) \\sim Ueq, Uanis(N2) \\sim Ueq, Uanis(C6) \\sim Ueq, Uanis(C16) \\sim
Ueq: with sigma of 0.001 and sigma for terminal atoms of 0.002
6. Rigid body (RIGU) restrains
 C2, C0AA, C5, C8, C15, N1, C2A, C5A, C8A, C15A
 with sigma for 1-2 distances of 0.01 and sigma for 1-3 distances of 0.02
7. Others
 Fixed Sof: I1(0.25) I4(0.25) C1AA(0.5) C16(0.5) C6(0.5) N2(0.5) C1(0.5)
 C3(0.5) C2AA(0.5) C3AA(0.5) C0AA(0.5) C8A(0.25) C15A(0.25) C5A(0.25) C2A(0.25)
 C8(0.25) C15(0.25) C5(0.25) C2(0.25)
8.a Fitted hexagon refined as free rotating group:
 C1AA(C16,C6,N2,C1,C3), N1(C0AA,C8A,C15A,C5A,C2A)
;
_olex2_submission_special_instructions 'No special instructions were received'
_oxdiff_exptl_absorpt_empirical_details
;
Empirical correction (ABSPACK) includes:
- Absorption correction using spherical harmonics
- Frame scaling
;
_oxdiff_exptl_absorpt_empirical_full_max 2.186
_oxdiff_exptl_absorpt_empirical_full_min 0.703

loop_
_space_group_symop_operation_xyz
'x, y, z'
'-x, -y, z+1/2'
'-x, y, z'
'x, -y, z+1/2'

loop_
_atom_site_label
_atom_site_type_symbol
_atom_site_fract_x
_atom_site_fract_y
_atom_site_fract_z
_atom_site_U_iso_or_equiv
_atom_site_adp_type
_atom_site_occupancy
_atom_site_site_symmetry_order
_atom_site_calc_flag
_atom_site_refinement_flags_posn
_atom_site_refinement_flags_adp
_atom_site_refinement_flags_occupancy
_atom_site_disorder_assembly
_atom_site_disorder_group
Pb1 Pb 1.000000 0.78791(11) 0.50690(8) 0.0489(3) Uani 1 2 d S T P . .
I3 I 0.500000 0.6522(2) 0.40121(9) 0.0489(5) Uani 1 2 d S T P A .
I1 I 1.500000 0.9186(6) 0.6152(2) 0.0500(12) Uani 0.5 2 d S T P A 2
I4 I 1.500000 0.9790(5) 0.5868(3) 0.0543(12) Uani 0.5 2 d S T P A 1
C1AA C 1.131(10) 1.215(3) 0.3273(19) 0.070(13) Uani 0.5 1 d D U . . .
C16 C 1.048(14) 1.234(3) 0.401(2) 0.13(2) Uani 0.5 1 d G U . A .
C6 C 0.950(13) 1.124(3) 0.4430(13) 0.097(13) Uani 0.5 1 d G U . . .
N2 N 0.934(11) 0.994(3) 0.4115(14) 0.079(11) Uani 0.5 1 d G U . A .
C1 C 1.005(13) 0.975(2) 0.3380(15) 0.020(8) Uani 0.5 2 d G U . . .
C3 C 1.115(10) 1.086(3) 0.2959(13) 0.064(12) Uani 0.5 1 d G U . A .
C2AA C 1.319(6) 1.330(4) 0.2874(19) 0.067(15) Uani 0.5 1 d D . . . .
C3AA C 1.319(6) 1.341(5) 0.201(2) 0.075(18) Uani 0.5 1 d D . . . .
N1 N 1.000000 0.559(3) 0.5953(14) 0.094(11) Uani 1 2 d DS TU P A .
C0AA C 1.126(10) 0.544(3) 0.6654(16) 0.093(11) Uani 0.5 1 d DG U . . .
C8A C 1.080(17) 0.423(4) 0.7047(19) 0.095(12) Uani 0.25 1 d G U . A 2
C15A C 0.91(2) 0.318(4) 0.674(3) 0.096(11) Uani 0.25 1 d G U . A 2
C5A C 0.78(2) 0.334(5) 0.604(3) 0.095(11) Uani 0.25 1 d DG U . A 2
C2A C 0.827(12) 0.454(5) 0.565(2) 0.095(11) Uani 0.25 1 d DG U . A 2
C8 C 1.15(2) 0.413(4) 0.697(3) 0.095(12) Uani 0.25 1 d D U . A 1
C15 C 1.08(2) 0.303(7) 0.649(3) 0.095(11) Uani 0.25 1 d D U . A 1
C5 C 1.000000 0.315(6) 0.574(3) 0.095(11) Uani 0.5 2 d DS TU P A 1
C2 C 1.000000 0.454(6) 0.554(4) 0.095(11) Uani 0.5 2 d DS TU P A 1

loop_
_atom_site_aniso_label
_atom_site_aniso_U_11
_atom_site_aniso_U_22
_atom_site_aniso_U_33
_atom_site_aniso_U_23
_atom_site_aniso_U_13
_atom_site_aniso_U_12
Pb1 0.0732(7) 0.0357(5) 0.0376(5) -0.0039(4) 0.000 0.000
I3 0.0558(13) 0.0505(11) 0.0404(10) -0.0134(9) 0.000 0.000
I1 0.063(3) 0.059(3) 0.027(2) -0.013(2) 0.000 0.000
I4 0.074(3) 0.046(3) 0.043(3) -0.010(2) 0.000 0.000
C1AA 0.070(13) 0.070(13) 0.070(13) 0.0000(15) 0.0001(15) 0.0001(15)
C16 0.13(2) 0.13(2) 0.13(2) 0.0001(15) 0.0000(15) 0.0000(15)
C6 0.097(13) 0.097(13) 0.097(13) 0.0000(15) 0.0000(15) 0.0000(15)
N2 0.079(12) 0.079(11) 0.079(11) 0.0002(15) 0.0000(15) 0.0000(15)
C1 0.020(8) 0.020(8) 0.020(8) 0.0001(15) 0.000 0.000
C3 0.064(12) 0.064(12) 0.064(12) 0.0000(15) -0.0001(15) -0.0001(15)
C2AA 0.12(5) 0.04(2) 0.04(2) -0.014(18) 0.01(3) 0.01(3)
C3AA 0.13(5) 0.06(3) 0.030(19) -0.007(19) -0.01(3) -0.04(3)
N1 0.17(3) 0.058(12) 0.050(12) 0.006(10) 0.000 0.000
C0AA 0.17(3) 0.061(13) 0.047(13) 0.004(11) -0.004(10) -0.002(10)
C8A 0.17(3) 0.065(13) 0.049(14) 0.007(12) -0.002(10) -0.001(10)
C15A 0.17(3) 0.065(13) 0.049(14) 0.006(12) -0.001(9) -0.001(9)
C5A 0.17(3) 0.063(13) 0.049(14) 0.005(12) -0.001(8) 0.000(8)
C2A 0.17(3) 0.062(13) 0.051(14) 0.004(12) 0.000(8) 0.000(8)
C8 0.17(3) 0.064(14) 0.049(14) 0.006(12) -0.002(10) -0.002(10)
C15 0.17(3) 0.065(13) 0.049(14) 0.005(12) -0.002(9) 0.000(9)
C5 0.17(3) 0.063(13) 0.050(14) 0.005(12) 0.000 0.000
C2 0.17(3) 0.062(13) 0.050(13) 0.005(11) 0.000 0.000

loop_
_atom_type_symbol
_atom_type_description
_atom_type_scat_dispersion_real
_atom_type_scat_dispersion_imag
_atom_type_scat_source
C C 0.0033 0.0016 'International Tables Vol C Tables 4.2.6.8 and 6.1.1.4'
I I -0.4742 1.8119 'International Tables Vol C Tables 4.2.6.8 and 6.1.1.4'
N N 0.0061 0.0033 'International Tables Vol C Tables 4.2.6.8 and 6.1.1.4'
Pb Pb -3.3944 10.1111 'International Tables Vol C Tables 4.2.6.8 and 6.1.1.4'

loop_
_geom_angle_atom_site_label_1
_geom_angle_atom_site_label_2
_geom_angle_atom_site_label_3
_geom_angle
_geom_angle_site_symmetry_1
_geom_angle_site_symmetry_3
_geom_angle_publ_flag
I3 Pb1 I3 86.36(5) . 1_655 ?
I3 Pb1 I1 93.77(5) . 1_455 ?
I3 Pb1 I1 178.78(12) 1_655 1_455 ?
I3 Pb1 I1 178.78(12) . . ?
I3 Pb1 I1 93.77(5) 1_655 . ?
I3 Pb1 I4 167.20(11) 1_655 1_455 ?
I3 Pb1 I4 92.64(6) 1_655 . ?
I3 Pb1 I4 92.64(6) . 1_455 ?
I3 Pb1 I4 167.20(11) . . ?
I4 Pb1 I4 85.51(11) . 1_455 ?
N2 Pb1 I3 81.6(9) . . ?
N2 Pb1 I3 90.1(9) 3_755 . ?
N2 Pb1 I3 90.1(8) . 1_655 ?
N2 Pb1 I3 81.6(9) 3_755 1_655 ?
N2 Pb1 I1 99.6(9) . . ?
N2 Pb1 I1 91.1(8) . 1_455 ?
N2 Pb1 I1 91.1(8) 3_755 . ?
N2 Pb1 I1 99.6(9) 3_755 1_455 ?
N2 Pb1 I4 85.6(9) . . ?
N2 Pb1 I4 77.1(8) 3_755 . ?
N2 Pb1 I4 85.6(9) 3_755 1_455 ?
N2 Pb1 I4 77.1(8) . 1_455 ?
N2 Pb1 N2 12(2) . 3_755 ?
N2 Pb1 N1 172.1(11) 3_755 . ?
N2 Pb1 N1 172.1(10) . . ?
N1 Pb1 I3 90.5(4) . 1_655 ?
N1 Pb1 I3 90.5(4) . . ?
N1 Pb1 I1 88.3(4) . . ?
N1 Pb1 I1 88.3(4) . 1_455 ?
N1 Pb1 I4 102.2(4) . . ?
N1 Pb1 I4 102.2(4) . 1_455 ?
Pb1 I3 Pb1 86.36(5) 1_455 . ?
Pb1 I1 Pb1 86.07(10) . 1_655 ?
Pb1 I4 Pb1 85.51(11) . 1_655 ?
C1AA C1AA C16 60(3) 3_755 3_755 ?
C1AA C1AA C16 75.0(17) 3_755 . ?
C1AA C1AA C3 52(2) 3_755 3_755 ?
C1AA C1AA C3 87(2) 3_755 . ?
C1AA C1AA C2AA 121.6(19) 3_755 . ?
C16 C1AA C16 15(4) . 3_755 ?
C16 C1AA C3 120.0 . . ?
C16 C1AA C3 104.4(12) . 3_755 ?
C16 C1AA C3 93(3) 3_755 3_755 ?
C16 C1AA C2AA 125(2) 3_755 . ?
C16 C1AA C2AA 119(3) . . ?
C3 C1AA C16 115.7(14) . 3_755 ?
C3 C1AA C3 35(2) . 3_755 ?
C3 C1AA C2AA 119(3) . . ?
C2AA C1AA C3 134(2) . 3_755 ?
C1AA C16 C1AA 45(3) . 3_755 ?
C16 C16 C1AA 60(3) 3_755 3_755 ?
C16 C16 C1AA 105.0 3_755 . ?
C16 C16 C6 90(5) 3_755 3_755 ?
C16 C16 C6 72.0 3_755 . ?
C6 C16 C1AA 114(4) 3_755 3_755 ?
C6 C16 C1AA 103(2) . 3_755 ?
C6 C16 C1AA 116.1(14) 3_755 . ?
C6 C16 C1AA 120.0 . . ?
C6 C16 C6 18(5) 3_755 . ?
C16 C6 C16 18(5) 3_755 . ?
C16 C6 N2 110.4(17) . 3_755 ?
C16 C6 N2 118(2) 3_755 3_755 ?
C16 C6 N2 120.7(3) 3_755 . ?
C16 C6 N2 120.0 . . ?
C6 C6 C16 72.01(5) 3_755 . ?
C6 C6 C16 90(5) 3_755 3_755 ?
C6 C6 N2 92.9 3_755 . ?
C6 C6 N2 70(4) 3_755 3_755 ?
N2 C6 N2 23(4) . 3_755 ?
C6 N2 Pb1 114.8(16) . . ?
C6 N2 Pb1 111(2) 3_755 . ?
C6 N2 C6 17(4) . 3_755 ?
C6 N2 C1 120.4 . . ?
N2 N2 Pb1 84(2) 3_755 . ?
N2 N2 C6 70(4) 3_755 3_755 ?
N2 N2 C6 87.14(5) 3_755 . ?
N2 N2 C1 76.9 3_755 . ?
C1 N2 Pb1 119.7(16) . . ?
C1 N2 C6 114.1(18) . 3_755 ?
N2 C1 N2 24(4) 3_755 . ?
N2 C1 C3 119.2(13) 3_755 3_755 ?
N2 C1 C3 110.8(18) 3_755 . ?
N2 C1 C3 109.3(13) . 3_755 ?
C3 C1 N2 119.7 . . ?
C3 C1 C3 41(3) . 3_755 ?
C1AA C3 C1AA 40(3) . 3_755 ?
C1 C3 C1AA 100(2) . 3_755 ?
C1 C3 C1AA 119.8 . . ?
C3 C3 C1AA 92.9 3_755 . ?
C3 C3 C1AA 52(3) 3_755 3_755 ?
C3 C3 C1 70.1 3_755 . ?
C1AA C2AA C2AA 121.6(19) . 3_855 ?
C1AA C2AA C3AA 121(3) . . ?
C3AA C2AA C2AA 89.9(6) . 3_855 ?
C2AA C3AA C3AA 90.1(6) . 3_855 ?
C0AA C3AA C2AA 117(8) 4_574 . ?
C0AA C3AA C3AA 123(10) 4_574 3_855 ?
C0AA N1 Pb1 128.2(16) . . ?
C0AA N1 Pb1 128(2) 3_755 . ?
C0AA N1 C0AA 47(3) 3_755 . ?
C0AA N1 C2A 93.9(19) . 3_755 ?
C0AA N1 C2A 120.00(5) . . ?
C0AA N1 C2A 94(2) 3_755 . ?
C0AA N1 C2A 120.0(18) 3_755 3_755 ?
C2A N1 Pb1 111.6(16) . . ?
C2A N1 Pb1 111.6(19) 3_755 . ?
C2A N1 C2A 66(4) 3_755 . ?
C2 N1 Pb1 108(3) . . ?
C2 N1 C0AA 117(4) . . ?
C2 N1 C0AA 117(3) . 3_755 ?
C2 N1 C2A 33.7(12) . 3_755 ?
C3AA C0AA C8A 130(3) 4_575 3_755 ?
C3AA C0AA C2A 129(2) 4_575 3_755 ?
C3AA C0AA C8 137(3) 4_575 3_755 ?
N1 C0AA C3AA 121(3) . 4_575 ?
N1 C0AA C8A 105(3) . 3_755 ?
N1 C0AA C8A 120.00(8) . . ?
N1 C0AA C2A 43(2) . 3_755 ?
N1 C0AA C8 120(4) . . ?
N1 C0AA C8 96(3) . 3_755 ?
C0AA C0AA C3AA 123(4) 3_755 4_575 ?
C0AA C0AA N1 66.6 3_755 . ?
C0AA C0AA C8A 57(4) 3_755 3_755 ?
C0AA C0AA C8A 81.5 3_755 . ?
C0AA C0AA C2A 96(3) 3_755 3_755 ?
C0AA C0AA C8 50(4) 3_755 3_755 ?
C0AA C0AA C8 93(4) 3_755 . ?
C8 C0AA C3AA 118(3) . 4_575 ?
C8 C0AA C8A 37(4) . 3_755 ?
C8 C0AA C2A 93(3) 3_755 3_755 ?
C8 C0AA C2A 88(3) . 3_755 ?
C8 C0AA C8 43(6) . 3_755 ?
C0AA C8A C0AA 42(3) . 3_755 ?
C8A C8A C0AA 98.48(7) 3_755 . ?
C8A C8A C15A 57.02(6) 3_755 . ?
C15A C8A C0AA 120.0 . . ?
C15A C8A C0AA 119.5(19) 3_755 . ?
C15A C8A C15A 36(9) 3_755 . ?
C8A C15A C8A 30(7) 3_755 . ?
C8A C15A C5A 111(3) 3_755 . ?
C15A C15A C8A 57.0 3_755 . ?
C15A C15A C5A 113.4 3_755 . ?
C5A C15A C8A 120.00(6) . . ?
C15A C5A C2A 120.00(7) . . ?
N1 C2A C0AA 43.1(17) . 3_755 ?
N1 C2A C2A 57.0 . 3_755 ?
C5A C2A N1 120.0 . . ?
C0AA C8 C0AA 37(3) . 3_755 ?
C0AA C8 C15 109(5) . 3_755 ?
C0AA C8 C15 115(5) . . ?
C8 C8 C0AA 87(4) 3_755 . ?
C8 C8 C0AA 50(3) 3_755 3_755 ?
C8 C8 C15 54(5) 3_755 3_755 ?
C8 C8 C15 78.5(19) 3_755 . ?
C15 C8 C0AA 85(6) 3_755 3_755 ?
C15 C8 C0AA 102(4) . 3_755 ?
C15 C8 C15 24(6) . 3_755 ?
C8 C15 C8 47(5) . 3_755 ?
C8 C15 C5 126(5) . . ?
C15 C15 C8 54(5) 3_755 3_755 ?
C15 C15 C8 101.5(18) 3_755 . ?
C15 C15 C5 76(4) 3_755 . ?
C5 C15 C8 107(6) . 3_755 ?
C15 C5 C15 29(8) 3_755 . ?
C2 C5 C15 109(5) . 3_755 ?
C2 C5 C15 109(5) . . ?
N1 C2 C5 129(6) . . ?

loop_
_geom_bond_atom_site_label_1
_geom_bond_atom_site_label_2
_geom_bond_distance
_geom_bond_site_symmetry_2
_geom_bond_publ_flag
Pb1 I3 3.1901(15) . ?
Pb1 I3 3.1902(14) 1_655 ?
Pb1 I1 3.199(3) 1_455 ?
Pb1 I1 3.199(3) . ?
Pb1 I4 3.216(3) 1_455 ?
Pb1 I4 3.216(3) . ?
Pb1 N2 2.67(2) . ?
Pb1 N2 2.67(2) 3_755 ?
Pb1 N1 2.75(2) . ?
C1AA C1AA 1.14(9) 3_755 ?
C1AA C16 1.3900 . ?
C1AA C16 1.55(6) 3_755 ?
C1AA C3 1.3900 . ?
C1AA C3 1.75(5) 3_755 ?
C1AA C2AA 1.57(5) . ?
C16 C16 0.42(13) 3_755 ?
C16 C6 1.3900 . ?
C16 C6 1.3220(11) 3_755 ?
C6 C6 0.44(11) 3_755 ?
C6 N2 1.3900 . ?
C6 N2 1.48(3) 3_755 ?
N2 N2 0.58(10) 3_755 ?
N2 C1 1.3786 . ?
C1 C3 1.4058 . ?
C1 C3 1.42(3) 3_755 ?
C3 C3 1.00(8) 3_755 ?
C2AA C2AA 1.58(5) 3_855 ?
C2AA C3AA 1.58(4) . ?
C3AA C3AA 1.58(5) 3_855 ?
C3AA C0AA 1.5(3) 4_574 ?
N1 C0AA 1.3900 . ?
N1 C0AA 1.39(3) 3_755 ?
N1 C2A 1.39(6) 3_755 ?
N1 C2A 1.3900 . ?
N1 C2 1.27(7) . ?
C0AA C0AA 1.10(9) 3_755 ?
C0AA C8A 1.3900 . ?
C0AA C8A 1.64(8) 3_755 ?
C0AA C2A 2.031(10) 3_755 ?
C0AA C8 1.41(3) . ?
C0AA C8 1.84(7) 3_755 ?
C8A C8A 0.69(15) 3_755 ?
C8A C15A 1.168(11) 3_755 ?
C8A C15A 1.3900(12) . ?
C15A C15A 0.82(19) 3_755 ?
C15A C5A 1.3900 . ?
C15A C5A 1.87(13) 3_755 ?
C5A C5A 1.92(18) 3_755 ?
C5A C2A 1.3900 . ?
C2A C2A 1.51(10) 3_755 ?
C8 C8 1.27(17) 3_755 ?
C8 C15 1.70(11) 3_755 ?
C8 C15 1.41(2) . ?
C15 C15 0.7(2) 3_755 ?
C15 C5 1.41(2) . ?
C5 C2 1.40(3) . ?

loop_
_twin_individual_id
_twin_individual_mass_fraction_refined
1 0.55932
2 0.44068
